data_2235232
loop_
_publ_author_name
'Haque, Rosenani A.'
'Nasri, S. Fatimah'
'Rosli, Mohd Mustaqim'
'Fun, Hoong-Kun'

_publ_section_title
;
 3,3'-Dicyclopentyl-1,1'-(1,3-phenylenedimethylene)dibenzimidazol-1-ium
 bis(hexafluorophosphate)
;
_journal_coeditor_code RZ2756
_journal_issue 6
_journal_name_full 'Acta Crystallographica Section E'
_journal_page_first o1868
_journal_paper_doi 10.1107/S160053681202274X
_journal_volume 68
_journal_year 2012
_chemical_formula_iupac 'C32 H36 N4 2+, 2P F6 -'
_chemical_formula_moiety 'C32 H36 N4 2+, 2(F6 P -)'
_chemical_formula_sum 'C32 H36 F12 N4 P2'
_chemical_formula_weight 766.59
_chemical_name_systematic
;
3,3'-Dicyclopentyl-1,1'-(1,3-phenylenedimethylene)dibenzimidazol-1-ium
bis(hexafluorophosphate)
;
_space_group_IT_number 20
_symmetry_cell_setting orthorhombic
_symmetry_space_group_name_Hall 'C 2c 2'
_symmetry_space_group_name_H-M 'C 2 2 21'
_atom_sites_solution_hydrogens geom
_atom_sites_solution_primary direct
_atom_sites_solution_secondary difmap
_audit_creation_method SHELXL-97
_cell_angle_alpha 90.00
_cell_angle_beta 90.00
_cell_angle_gamma 90.00
_cell_formula_units_Z 4
_cell_length_a 7.06990(10)
_cell_length_b 20.4852(3)
_cell_length_c 22.5416(3)
_cell_measurement_reflns_used 9943
_cell_measurement_temperature 100.0(10)
_cell_measurement_theta_max 29.90
_cell_measurement_theta_min 2.18
_cell_volume 3264.66(8)
_computing_cell_refinement 'SAINT (Bruker, 2009)'
_computing_data_collection 'APEX2 (Bruker, 2009)'
_computing_data_reduction 'SAINT (Bruker, 2009)'
_computing_molecular_graphics 'SHELXTL (Sheldrick, 2008)'
_computing_publication_material
;
SHELXTL (Sheldrick, 2008) and PLATON (Spek, 2009)
;
_computing_structure_refinement 'SHELXTL (Sheldrick, 2008)'
_computing_structure_solution 'SHELXTL (Sheldrick, 2008)'
_diffrn_ambient_temperature 100.0(10)
_diffrn_measured_fraction_theta_full 1.000
_diffrn_measured_fraction_theta_max 1.000
_diffrn_measurement_device_type
;
Bruker SMART APEXII CCD area-detector
;
_diffrn_measurement_method '\f and \w scans'
_diffrn_radiation_monochromator graphite
_diffrn_radiation_source 'fine-focus sealed tube'
_diffrn_radiation_type MoK\a
_diffrn_radiation_wavelength 0.71073
_diffrn_reflns_av_R_equivalents 0.0238
_diffrn_reflns_av_sigmaI/netI 0.0275
_diffrn_reflns_limit_h_max 9
_diffrn_reflns_limit_h_min -9
_diffrn_reflns_limit_k_max 28
_diffrn_reflns_limit_k_min -28
_diffrn_reflns_limit_l_max 31
_diffrn_reflns_limit_l_min -28
_diffrn_reflns_number 19037
_diffrn_reflns_theta_full 30.03
_diffrn_reflns_theta_max 30.03
_diffrn_reflns_theta_min 1.81
_diffrn_standards_number 0
_exptl_absorpt_coefficient_mu 0.234
_exptl_absorpt_correction_T_max 0.9743
_exptl_absorpt_correction_T_min 0.9034
_exptl_absorpt_correction_type multi-scan
_exptl_absorpt_process_details '(<i>SADABS</i>; Bruker, 2009)'
_exptl_crystal_colour colourless
_exptl_crystal_density_diffrn 1.560
_exptl_crystal_density_method 'not measured'
_exptl_crystal_description block
_exptl_crystal_F_000 1576
_exptl_crystal_size_max 0.44
_exptl_crystal_size_mid 0.13
_exptl_crystal_size_min 0.11
_refine_diff_density_max 0.287
_refine_diff_density_min -0.241
_refine_ls_abs_structure_details 'Flack (1983), 2086 Friedel pairs'
_refine_ls_abs_structure_Flack 0.02(7)
_refine_ls_extinction_method none
_refine_ls_goodness_of_fit_ref 1.047
_refine_ls_hydrogen_treatment constr
_refine_ls_matrix_type full
_refine_ls_number_parameters 228
_refine_ls_number_reflns 4758
_refine_ls_number_restraints 0
_refine_ls_restrained_S_all 1.047
_refine_ls_R_factor_all 0.0366
_refine_ls_R_factor_gt 0.0323
_refine_ls_shift/su_max 0.001
_refine_ls_shift/su_mean 0.000
_refine_ls_structure_factor_coef Fsqd
_refine_ls_weighting_details 'calc w=1/[\s^2^(Fo^2^)+(0.0411P)^2^+1.0871P] where P=(Fo^2^+2Fc^2^)/3'
_refine_ls_weighting_scheme calc
_refine_ls_wR_factor_gt 0.0754
_refine_ls_wR_factor_ref 0.0783
_reflns_number_gt 4407
_reflns_number_total 4758
_reflns_threshold_expression I>2\s(I)
_cod_data_source_file rz2756.cif
_cod_data_source_block I
_cod_database_code 2235232
_cod_database_fobs_code 2235232

loop_
_symmetry_equiv_pos_as_xyz
'x, y, z'
'-x, -y, z+1/2'
'-x, y, -z+1/2'
'x, -y, -z'
'x+1/2, y+1/2, z'
'-x+1/2, -y+1/2, z+1/2'
'-x+1/2, y+1/2, -z+1/2'
'x+1/2, -y+1/2, -z'

loop_
_atom_site_type_symbol
_atom_site_label
_atom_site_fract_x
_atom_site_fract_y
_atom_site_fract_z
_atom_site_U_iso_or_equiv
_atom_site_adp_type
_atom_site_calc_flag
_atom_site_refinement_flags
_atom_site_occupancy
_atom_site_symmetry_multiplicity
P P1 0.12643(8) 0.0000 0.5000 0.01579(10) Uani d S 1 2
F F1 -0.03216(16) 0.05234(5) 0.48352(4) 0.0333(2) Uani d . 1 1
F F2 0.28761(15) 0.05230(5) 0.48369(4) 0.0313(2) Uani d . 1 1
F F3 0.12649(14) 0.02573(5) 0.56726(4) 0.02558(19) Uani d . 1 1
P P2 0.0000 0.20928(3) 0.7500 0.01858(11) Uani d S 1 2
F F4 0.03085(15) 0.26421(5) 0.79953(4) 0.0304(2) Uani d . 1 1
F F5 -0.03160(16) 0.15392(5) 0.70063(4) 0.0331(2) Uani d . 1 1
F F6 0.22344(14) 0.20932(5) 0.73648(4) 0.0307(2) Uani d . 1 1
N N1 0.01439(18) 0.21030(6) 0.37157(5) 0.0166(2) Uani d . 1 1
N N2 -0.04694(17) 0.31380(6) 0.38710(5) 0.0158(2) Uani d . 1 1
C C1 0.0000 0.01437(9) 0.2500 0.0217(4) Uani d S 1 2
H H1A 0.0000 -0.0320 0.2500 0.026 Uiso calc SR 1 2
C C2 0.0497(2) 0.04841(7) 0.30090(7) 0.0187(3) Uani d . 1 1
H H2A 0.0830 0.0252 0.3359 0.022 Uiso calc R 1 1
C C3 0.0511(2) 0.11646(6) 0.30090(6) 0.0155(3) Uani d . 1 1
C C4 0.0000 0.15040(9) 0.2500 0.0171(4) Uani d S 1 2
H H4A 0.0000 0.1968 0.2500 0.020 Uiso calc SR 1 2
C C5 0.1218(2) 0.15116(6) 0.35629(6) 0.0184(3) Uani d . 1 1
H H5A 0.1158 0.1204 0.3901 0.022 Uiso calc R 1 1
H H5B 0.2561 0.1632 0.3504 0.022 Uiso calc R 1 1
C C6 -0.1642(2) 0.21287(7) 0.39812(6) 0.0159(3) Uani d . 1 1
C C7 -0.2882(2) 0.16395(7) 0.41598(7) 0.0203(3) Uani d . 1 1
H H7A -0.2614 0.1191 0.4095 0.024 Uiso calc R 1 1
C C8 -0.4523(2) 0.18423(7) 0.44364(7) 0.0215(3) Uani d . 1 1
H H8A -0.5404 0.1524 0.4568 0.026 Uiso calc R 1 1
C C9 -0.4927(2) 0.25100(7) 0.45287(6) 0.0194(3) Uani d . 1 1
H H9A -0.6077 0.2628 0.4718 0.023 Uiso calc R 1 1
C C10 -0.3694(2) 0.29965(7) 0.43506(6) 0.0168(3) Uani d . 1 1
H H10A -0.3966 0.3446 0.4411 0.020 Uiso calc R 1 1
C C11 -0.2030(2) 0.27901(6) 0.40778(6) 0.0157(3) Uani d . 1 1
C C12 0.0780(2) 0.27128(7) 0.36572(6) 0.0173(3) Uani d . 1 1
H H12A 0.1962 0.2828 0.3486 0.021 Uiso calc R 1 1
C C13 -0.0262(2) 0.38548(6) 0.38878(7) 0.0187(3) Uani d . 1 1
H H13A -0.1242 0.4034 0.4163 0.022 Uiso calc R 1 1
C C14 -0.0516(3) 0.41777(8) 0.32852(8) 0.0328(4) Uani d . 1 1
H H14A -0.1872 0.4213 0.3181 0.039 Uiso calc R 1 1
H H14B 0.0147 0.3929 0.2971 0.039 Uiso calc R 1 1
C C15 0.0376(3) 0.48588(8) 0.33678(10) 0.0377(5) Uani d . 1 1
H H15A 0.1187 0.4970 0.3024 0.045 Uiso calc R 1 1
H H15B -0.0620 0.5196 0.3407 0.045 Uiso calc R 1 1
C C16 0.1564(2) 0.48203(7) 0.39385(8) 0.0258(3) Uani d . 1 1
H H16A 0.2848 0.4998 0.3871 0.031 Uiso calc R 1 1
H H16B 0.0956 0.5070 0.4262 0.031 Uiso calc R 1 1
C C17 0.1659(2) 0.40913(7) 0.40946(7) 0.0233(3) Uani d . 1 1
H H17A 0.2696 0.3870 0.3879 0.028 Uiso calc R 1 1
H H17B 0.1828 0.4024 0.4526 0.028 Uiso calc R 1 1

loop_
_atom_site_aniso_label
_atom_site_aniso_U_11
_atom_site_aniso_U_22
_atom_site_aniso_U_33
_atom_site_aniso_U_12
_atom_site_aniso_U_13
_atom_site_aniso_U_23
P1 0.0180(2) 0.0139(2) 0.0155(2) 0.000 0.000 0.00104(18)
F1 0.0360(6) 0.0354(5) 0.0287(5) 0.0206(4) -0.0024(4) -0.0028(4)
F2 0.0348(6) 0.0286(5) 0.0304(5) -0.0119(4) 0.0112(4) 0.0012(4)
F3 0.0298(5) 0.0311(4) 0.0158(4) -0.0089(4) 0.0008(4) -0.0032(4)
P2 0.0195(3) 0.0204(2) 0.0159(2) 0.000 -0.0036(2) 0.000
F4 0.0330(6) 0.0316(5) 0.0266(5) 0.0000(4) -0.0041(4) -0.0115(4)
F5 0.0414(6) 0.0304(5) 0.0276(5) -0.0014(5) -0.0082(5) -0.0105(4)
F6 0.0202(5) 0.0419(5) 0.0300(6) 0.0038(4) -0.0009(4) -0.0035(4)
N1 0.0196(6) 0.0151(5) 0.0152(5) -0.0003(5) 0.0004(5) -0.0011(4)
N2 0.0162(6) 0.0144(5) 0.0168(6) -0.0026(4) 0.0024(4) -0.0011(4)
C1 0.0268(11) 0.0110(8) 0.0273(11) 0.000 -0.0015(9) 0.000
C2 0.0206(7) 0.0158(6) 0.0197(7) 0.0016(5) 0.0000(6) 0.0027(5)
C3 0.0161(6) 0.0135(6) 0.0169(6) 0.0001(5) 0.0011(5) -0.0018(5)
C4 0.0208(9) 0.0116(8) 0.0188(9) 0.000 0.0011(8) 0.000
C5 0.0219(7) 0.0146(6) 0.0186(7) 0.0048(6) -0.0030(6) -0.0007(5)
C6 0.0186(7) 0.0180(6) 0.0111(6) -0.0010(5) -0.0022(5) 0.0007(5)
C7 0.0241(8) 0.0165(6) 0.0202(7) -0.0031(5) -0.0041(6) 0.0024(5)
C8 0.0221(7) 0.0226(7) 0.0199(7) -0.0079(6) -0.0005(6) 0.0058(6)
C9 0.0168(7) 0.0252(7) 0.0163(6) -0.0033(6) 0.0004(6) 0.0029(5)
C10 0.0183(6) 0.0175(6) 0.0145(6) -0.0002(5) 0.0002(5) 0.0004(5)
C11 0.0194(7) 0.0156(6) 0.0121(6) -0.0036(5) -0.0014(5) 0.0002(5)
C12 0.0190(7) 0.0182(6) 0.0149(6) -0.0012(5) 0.0012(5) -0.0004(5)
C13 0.0191(7) 0.0116(5) 0.0253(7) -0.0020(5) 0.0043(6) -0.0021(5)
C14 0.0383(10) 0.0226(8) 0.0376(10) -0.0044(7) -0.0151(8) 0.0105(7)
C15 0.0298(9) 0.0254(8) 0.0578(13) -0.0078(7) -0.0142(9) 0.0182(8)
C16 0.0223(8) 0.0176(7) 0.0376(9) -0.0050(5) 0.0037(7) -0.0022(6)
C17 0.0241(8) 0.0192(7) 0.0267(8) -0.0060(6) -0.0051(6) -0.0001(6)

loop_
_atom_type_symbol
_atom_type_description
_atom_type_scat_dispersion_real
_atom_type_scat_dispersion_imag
_atom_type_scat_source
C C 0.0033 0.0016 'International Tables Vol C Tables 4.2.6.8 and 6.1.1.4'
H H 0.0000 0.0000 'International Tables Vol C Tables 4.2.6.8 and 6.1.1.4'
N N 0.0061 0.0033 'International Tables Vol C Tables 4.2.6.8 and 6.1.1.4'
F F 0.0171 0.0103 'International Tables Vol C Tables 4.2.6.8 and 6.1.1.4'
P P 0.1023 0.0942 'International Tables Vol C Tables 4.2.6.8 and 6.1.1.4'

loop_
_geom_angle_atom_site_label_1
_geom_angle_atom_site_label_2
_geom_angle_atom_site_label_3
_geom_angle_site_symmetry_1
_geom_angle_site_symmetry_3
_geom_angle
F1 P1 F1 . 4_556 90.68(9)
F1 P1 F3 . . 89.97(5)
F1 P1 F3 4_556 . 90.05(5)
F1 P1 F3 . 4_556 90.05(5)
F1 P1 F3 4_556 4_556 89.97(5)
F3 P1 F3 . 4_556 179.97(8)
F1 P1 F2 . . 89.83(6)
F1 P1 F2 4_556 . 179.47(7)
F3 P1 F2 . . 89.83(5)
F3 P1 F2 4_556 . 90.15(5)
F1 P1 F2 . 4_556 179.47(7)
F1 P1 F2 4_556 4_556 89.83(6)
F3 P1 F2 . 4_556 90.15(5)
F3 P1 F2 4_556 4_556 89.83(5)
F2 P1 F2 . 4_556 89.66(8)
F4 P2 F4 3_556 . 90.62(8)
F4 P2 F5 3_556 . 89.66(5)
F4 P2 F5 . . 179.64(6)
F4 P2 F5 3_556 3_556 179.64(6)
F4 P2 F5 . 3_556 89.66(5)
F5 P2 F5 . 3_556 90.05(8)
F4 P2 F6 3_556 . 90.07(6)
F4 P2 F6 . . 89.89(6)
F5 P2 F6 . . 90.33(6)
F5 P2 F6 3_556 . 89.72(6)
F4 P2 F6 3_556 3_556 89.88(6)
F4 P2 F6 . 3_556 90.07(6)
F5 P2 F6 . 3_556 89.71(6)
F5 P2 F6 3_556 3_556 90.33(6)
F6 P2 F6 . 3_556 179.94(9)
C12 N1 C6 . . 108.13(12)
C12 N1 C5 . . 125.04(13)
C6 N1 C5 . . 126.70(12)
C12 N2 C11 . . 108.16(11)
C12 N2 C13 . . 126.47(12)
C11 N2 C13 . . 125.37(12)
C2 C1 C2 3 . 119.68(17)
C2 C1 H1A 3 . 120.2
C2 C1 H1A . . 120.2
C1 C2 C3 . . 120.28(14)
C1 C2 H2A . . 119.9
C3 C2 H2A . . 119.9
C4 C3 C2 . . 119.91(13)
C4 C3 C5 . . 121.97(12)
C2 C3 C5 . . 118.01(12)
C3 C4 C3 3 . 119.95(17)
C3 C4 H4A 3 . 120.0
C3 C4 H4A . . 120.0
N1 C5 C3 . . 114.05(12)
N1 C5 H5A . . 108.7
C3 C5 H5A . . 108.7
N1 C5 H5B . . 108.7
C3 C5 H5B . . 108.7
H5A C5 H5B . . 107.6
C7 C6 N1 . . 131.74(13)
C7 C6 C11 . . 121.94(14)
N1 C6 C11 . . 106.27(12)
C8 C7 C6 . . 116.32(13)
C8 C7 H7A . . 121.8
C6 C7 H7A . . 121.8
C7 C8 C9 . . 121.84(14)
C7 C8 H8A . . 119.1
C9 C8 H8A . . 119.1
C10 C9 C8 . . 121.82(14)
C10 C9 H9A . . 119.1
C8 C9 H9A . . 119.1
C9 C10 C11 . . 116.20(12)
C9 C10 H10A . . 121.9
C11 C10 H10A . . 121.9
C10 C11 N2 . . 131.36(12)
C10 C11 C6 . . 121.87(13)
N2 C11 C6 . . 106.74(12)
N2 C12 N1 . . 110.70(13)
N2 C12 H12A . . 124.6
N1 C12 H12A . . 124.6
N2 C13 C17 . . 114.52(12)
N2 C13 C14 . . 113.44(12)
C17 C13 C14 . . 103.97(13)
N2 C13 H13A . . 108.2
C17 C13 H13A . . 108.2
C14 C13 H13A . . 108.2
C13 C14 C15 . . 103.71(14)
C13 C14 H14A . . 111.0
C15 C14 H14A . . 111.0
C13 C14 H14B . . 111.0
C15 C14 H14B . . 111.0
H14A C14 H14B . . 109.0
C16 C15 C14 . . 106.14(13)
C16 C15 H15A . . 110.5
C14 C15 H15A . . 110.5
C16 C15 H15B . . 110.5
C14 C15 H15B . . 110.5
H15A C15 H15B . . 108.7
C17 C16 C15 . . 105.39(13)
C17 C16 H16A . . 110.7
C15 C16 H16A . . 110.7
C17 C16 H16B . . 110.7
C15 C16 H16B . . 110.7
H16A C16 H16B . . 108.8
C13 C17 C16 . . 101.60(12)
C13 C17 H17A . . 111.5
C16 C17 H17A . . 111.5
C13 C17 H17B . . 111.5
C16 C17 H17B . . 111.5
H17A C17 H17B . . 109.3

loop_
_geom_bond_atom_site_label_1
_geom_bond_atom_site_label_2
_geom_bond_site_symmetry_2
_geom_bond_distance
P1 F1 . 1.5951(10)
P1 F1 4_556 1.5952(10)
P1 F3 . 1.6051(9)
P1 F3 4_556 1.6051(9)
P1 F2 . 1.6067(10)
P1 F2 4_556 1.6067(10)
P2 F4 3_556 1.6002(10)
P2 F4 . 1.6002(10)
P2 F5 . 1.6046(10)
P2 F5 3_556 1.6046(10)
P2 F6 . 1.6088(10)
P2 F6 3_556 1.6088(10)
N1 C12 . 1.3342(18)
N1 C6 . 1.3981(19)
N1 C5 . 1.4707(17)
N2 C12 . 1.3307(18)
N2 C11 . 1.3935(18)
N2 C13 . 1.4762(17)
C1 C2 3 1.3879(18)
C1 C2 . 1.3879(18)
C1 H1A . 0.9500
C2 C3 . 1.3942(19)
C2 H2A . 0.9500
C3 C4 . 1.3894(17)
C3 C5 . 1.5210(19)
C4 C3 3 1.3894(17)
C4 H4A . 0.9500
C5 H5A . 0.9900
C5 H5B . 0.9900
C6 C7 . 1.391(2)
C6 C11 . 1.3993(19)
C7 C8 . 1.381(2)
C7 H7A . 0.9500
C8 C9 . 1.413(2)
C8 H8A . 0.9500
C9 C10 . 1.384(2)
C9 H9A . 0.9500
C10 C11 . 1.393(2)
C10 H10A . 0.9500
C12 H12A . 0.9500
C13 C17 . 1.515(2)
C13 C14 . 1.522(2)
C13 H13A . 1.0000
C14 C15 . 1.542(2)
C14 H14A . 0.9900
C14 H14B . 0.9900
C15 C16 . 1.538(3)
C15 H15A . 0.9900
C15 H15B . 0.9900
C16 C17 . 1.536(2)
C16 H16A . 0.9900
C16 H16B . 0.9900
C17 H17A . 0.9900
C17 H17B . 0.9900

loop_
_geom_hbond_atom_site_label_D
_geom_hbond_atom_site_label_H
_geom_hbond_atom_site_label_A
_geom_hbond_site_symmetry_A
_geom_hbond_distance_DH
_geom_hbond_distance_HA
_geom_hbond_distance_DA
_geom_hbond_angle_DHA
_geom_hbond_publ_flag
C2 H2A F3 4_556 0.9500 2.4400 3.3814(18) 171.00 yes
C5 H5B F4 6_554 0.9900 2.4100 3.2670(17) 145.00 yes
C8 H8A F2 1_455 0.9500 2.4600 3.3912(18) 167.00 yes
C12 H12A F4 6_554 0.9500 2.4200 3.2252(17) 142.00 yes
C13 H13A F2 8_456 1.0000 2.5100 3.4090(18) 150.00 yes
C13 H13A F3 8_456 1.0000 2.3100 3.2124(17) 149.00 yes
C9 H9A Cg1 8_456 0.95 2.7900 3.6416(15) 149.00 yes

loop_
_geom_torsion_atom_site_label_1
_geom_torsion_atom_site_label_2
_geom_torsion_atom_site_label_3
_geom_torsion_atom_site_label_4
_geom_torsion_site_symmetry_1
_geom_torsion_site_symmetry_4
_geom_torsion
C2 C1 C2 C3 3 . -0.43(10)
C1 C2 C3 C4 . . 0.9(2)
C1 C2 C3 C5 . . -175.19(12)
C2 C3 C4 C3 . 3 -0.43(10)
C5 C3 C4 C3 . 3 175.47(15)
C12 N1 C5 C3 . . -108.17(16)
C6 N1 C5 C3 . . 76.47(17)
C4 C3 C5 N1 . . 42.77(18)
C2 C3 C5 N1 . . -141.25(14)
C12 N1 C6 C7 . . -177.33(15)
C5 N1 C6 C7 . . -1.3(2)
C12 N1 C6 C11 . . -0.06(15)
C5 N1 C6 C11 . . 175.94(13)
N1 C6 C7 C8 . . 177.12(14)
C11 C6 C7 C8 . . 0.2(2)
C6 C7 C8 C9 . . 0.5(2)
C7 C8 C9 C10 . . -0.5(2)
C8 C9 C10 C11 . . -0.3(2)
C9 C10 C11 N2 . . -176.85(14)
C9 C10 C11 C6 . . 1.0(2)
C12 N2 C11 C10 . . 178.59(15)
C13 N2 C11 C10 . . -1.6(2)
C12 N2 C11 C6 . . 0.54(16)
C13 N2 C11 C6 . . -179.62(13)
C7 C6 C11 C10 . . -1.0(2)
N1 C6 C11 C10 . . -178.56(12)
C7 C6 C11 N2 . . 177.31(13)
N1 C6 C11 N2 . . -0.29(15)
C11 N2 C12 N1 . . -0.60(17)
C13 N2 C12 N1 . . 179.57(13)
C6 N1 C12 N2 . . 0.41(16)
C5 N1 C12 N2 . . -175.68(13)
C12 N2 C13 C17 . . -44.6(2)
C11 N2 C13 C17 . . 135.57(14)
C12 N2 C13 C14 . . 74.5(2)
C11 N2 C13 C14 . . -105.29(17)
N2 C13 C14 C15 . . -162.32(14)
C17 C13 C14 C15 . . -37.29(18)
C13 C14 C15 C16 . . 15.5(2)
C14 C15 C16 C17 . . 11.4(2)
N2 C13 C17 C16 . . 168.57(13)
C14 C13 C17 C16 . . 44.24(15)
C15 C16 C17 C13 . . -33.95(17)
